data_4304059
loop_
_publ_author_name
'Ming-Xing Li'
'Zhi-Xin Miao'
'Min Shao'
'Sheng-Wen Liang'
'Shou-Rong Zhu'

_publ_section_title
;
Metal-Organic Frameworks Constructed from
2,4,6-Tris(4-pyridyl)-1,3,5-triazine
;
_journal_name_full 'Inorganic Chemistry'
_journal_page_first 4481
_journal_page_last 4489
_journal_paper_doi 10.1021/ic701346x
_journal_volume 47
_journal_year 2008
_chemical_formula_sum 'C23 H14 Cu N6 O4'
_chemical_formula_weight 501.94
_chemical_name_systematic
; 
 ? 
;
_space_group_IT_number 15
_symmetry_cell_setting monoclinic
_symmetry_space_group_name_Hall '-C 2yc'
_symmetry_space_group_name_H-M 'C 1 2/c 1'
_atom_sites_solution_hydrogens geom
_atom_sites_solution_primary direct
_atom_sites_solution_secondary difmap
_audit_creation_method SHELXL-97
_cell_angle_alpha 90.00
_cell_angle_beta 100.0200(10)
_cell_angle_gamma 90.00
_cell_formula_units_Z 8
_cell_length_a 22.7672(17)
_cell_length_b 13.1972(10)
_cell_length_c 13.3665(10)
_cell_measurement_reflns_used 2913
_cell_measurement_temperature 273(2)
_cell_measurement_theta_max 26.231
_cell_measurement_theta_min 2.465
_cell_volume 3954.9(5)
_computing_cell_refinement SAINT
_computing_data_collection SMART
_computing_data_reduction SAINT
_computing_molecular_graphics SHELXTL
_computing_publication_material SHELXTL
_computing_structure_refinement 'SHELXL-97 (Sheldrick, 1997)'
_computing_structure_solution 'SHELXS-97 (Sheldrick, 1990)'
_diffrn_ambient_temperature 273(2)
_diffrn_measured_fraction_theta_full 0.999
_diffrn_measured_fraction_theta_max 0.999
_diffrn_measurement_device_type 'CCD area detector'
_diffrn_measurement_method \w
_diffrn_radiation_monochromator graphite
_diffrn_radiation_source 'fine-focus sealed tube'
_diffrn_radiation_type MoK\a
_diffrn_radiation_wavelength 0.71073
_diffrn_reflns_av_R_equivalents 0.0336
_diffrn_reflns_av_sigmaI/netI 0.0360
_diffrn_reflns_limit_h_max 23
_diffrn_reflns_limit_h_min -27
_diffrn_reflns_limit_k_max 13
_diffrn_reflns_limit_k_min -15
_diffrn_reflns_limit_l_max 13
_diffrn_reflns_limit_l_min -15
_diffrn_reflns_number 10101
_diffrn_reflns_theta_full 25.05
_diffrn_reflns_theta_max 25.05
_diffrn_reflns_theta_min 2.26
_exptl_absorpt_coefficient_mu 1.153
_exptl_absorpt_correction_T_max 0.8021
_exptl_absorpt_correction_T_min 0.8021
_exptl_absorpt_correction_type multi-scan
_exptl_absorpt_process_details sadabs
_exptl_crystal_density_diffrn 1.686
_exptl_crystal_density_method 'not measured'
_exptl_crystal_F_000 2040
_exptl_crystal_size_max 0.20
_exptl_crystal_size_mid 0.20
_exptl_crystal_size_min 0.20
_refine_diff_density_max 0.279
_refine_diff_density_min -0.391
_refine_diff_density_rms 0.065
_refine_ls_extinction_method none
_refine_ls_goodness_of_fit_ref 1.077
_refine_ls_hydrogen_treatment mixed
_refine_ls_matrix_type full
_refine_ls_number_parameters 308
_refine_ls_number_reflns 3507
_refine_ls_number_restraints 0
_refine_ls_restrained_S_all 1.077
_refine_ls_R_factor_all 0.0510
_refine_ls_R_factor_gt 0.0354
_refine_ls_shift/su_max 0.000
_refine_ls_shift/su_mean 0.000
_refine_ls_structure_factor_coef Fsqd
_refine_ls_weighting_details 'calc w=1/[\s^2^(Fo^2^)+(0.0398P)^2^+2.2777P] where P=(Fo^2^+2Fc^2^)/3'
_refine_ls_weighting_scheme calc
_refine_ls_wR_factor_gt 0.0830
_refine_ls_wR_factor_ref 0.0891
_reflns_number_gt 2685
_reflns_number_total 3507
_reflns_threshold_expression >2sigma(I)
_cod_data_source_file ic701346x-file.003.cif
_cod_data_source_block a
_cod_depositor_comments
;
The following automatic conversions were performed:
'_symmetry_cell_setting' value 'Monoclinic' changed to 'monoclinic'
according to '/home/saulius/struct/CIF-dictionaries/cif_core.dic'
dictionary named 'cif_core.dic' version 2.4.1 from 2010-06-29.

Automatic conversion script
Id: cif_fix_enum 1527 2010-12-29 10:47:43Z saulius 
;
_cod_database_code 4304059

loop_
_symmetry_equiv_pos_as_xyz
'x, y, z'
'-x, y, -z+1/2'
'x+1/2, y+1/2, z'
'-x+1/2, y+1/2, -z+1/2'
'-x, -y, -z'
'x, -y, z-1/2'
'-x+1/2, -y+1/2, -z'
'x+1/2, -y+1/2, z-1/2'

loop_
_atom_site_label
_atom_site_type_symbol
_atom_site_fract_x
_atom_site_fract_y
_atom_site_fract_z
_atom_site_U_iso_or_equiv
_atom_site_adp_type
_atom_site_occupancy
_atom_site_symmetry_multiplicity
_atom_site_calc_flag
_atom_site_refinement_flags
_atom_site_disorder_assembly
_atom_site_disorder_group
Cu1 Cu 0.092876(14) 0.65995(2) 0.14752(3) 0.03097(13) Uani 1 1 d . . .
C1 C -0.13344(11) 0.16249(19) 0.1153(2) 0.0228(6) Uani 1 1 d . . .
C2 C -0.04647(11) 0.24495(19) 0.1217(2) 0.0230(6) Uani 1 1 d . . .
C3 C -0.04851(11) 0.07460(19) 0.1189(2) 0.0228(6) Uani 1 1 d . . .
C4 C -0.01262(11) 0.34129(18) 0.1231(2) 0.0220(6) Uani 1 1 d . . .
C5 C -0.04184(12) 0.4334(2) 0.1207(2) 0.0283(7) Uani 1 1 d . . .
H5 H -0.0831 0.4357 0.1160 0.034 Uiso 1 1 calc R . .
C6 C -0.00927(12) 0.5215(2) 0.1253(2) 0.0306(7) Uani 1 1 d . . .
H6 H -0.0297 0.5827 0.1228 0.037 Uiso 1 1 calc R . .
C7 C 0.07818(12) 0.4349(2) 0.1363(2) 0.0285(7) Uani 1 1 d . . .
H7 H 0.1195 0.4348 0.1429 0.034 Uiso 1 1 calc R . .
C8 C 0.04908(12) 0.3428(2) 0.1305(2) 0.0277(6) Uani 1 1 d . . .
H8 H 0.0704 0.2826 0.1315 0.033 Uiso 1 1 calc R . .
C9 C -0.01611(11) -0.02344(19) 0.1212(2) 0.0216(6) Uani 1 1 d . . .
C10 C 0.04528(11) -0.0255(2) 0.1285(2) 0.0259(6) Uani 1 1 d . . .
H10 H 0.0669 0.0345 0.1313 0.031 Uiso 1 1 calc R . .
C11 C 0.07376(12) -0.1178(2) 0.1317(2) 0.0294(7) Uani 1 1 d . . .
H11 H 0.1149 -0.1179 0.1356 0.035 Uiso 1 1 calc R . .
C12 C -0.04588(12) -0.1146(2) 0.1183(2) 0.0324(7) Uani 1 1 d . . .
H12 H -0.0871 -0.1163 0.1137 0.039 Uiso 1 1 calc R . .
C13 C -0.01352(13) -0.2030(2) 0.1224(3) 0.0383(8) Uani 1 1 d . . .
H13 H -0.0343 -0.2639 0.1201 0.046 Uiso 1 1 calc R . .
C14 C -0.19877(11) 0.16588(19) 0.1141(2) 0.0253(6) Uani 1 1 d . . .
C15 C -0.22393(12) 0.2468(2) 0.1568(2) 0.0324(7) Uani 1 1 d . . .
H15 H -0.2008 0.3021 0.1824 0.039 Uiso 1 1 calc R . .
C16 C -0.23582(12) 0.0881(2) 0.0740(2) 0.0349(7) Uani 1 1 d . . .
H16 H -0.2204 0.0319 0.0455 0.042 Uiso 1 1 calc R . .
C17 C 0.20413(12) 0.5944(2) 0.0764(2) 0.0361(7) Uani 1 1 d . . .
H17 H 0.1794 0.5434 0.0448 0.043 Uiso 1 1 calc R . .
C18 C 0.21599(12) 0.7439(2) 0.1606(2) 0.0351(7) Uani 1 1 d . . .
H18 H 0.2000 0.7973 0.1925 0.042 Uiso 1 1 calc R . .
C19 C 0.16981(13) 0.6212(2) 0.3588(2) 0.0338(7) Uani 1 1 d . . .
C20 C 0.21405(12) 0.6845(2) 0.4317(2) 0.0279(6) Uani 1 1 d . . .
C21 C 0.18978(12) 0.7505(2) 0.4936(2) 0.0296(7) Uani 1 1 d . . .
H21 H 0.1486 0.7511 0.4893 0.036 Uiso 1 1 calc R . .
C22 C 0.27641(12) 0.6840(2) 0.4379(2) 0.0272(6) Uani 1 1 d . . .
C23 C 0.31212(13) 0.6191(2) 0.3773(2) 0.0327(7) Uani 1 1 d . . .
N1 N -0.10777(9) 0.07190(16) 0.11256(17) 0.0255(5) Uani 1 1 d . . .
N2 N -0.10498(9) 0.25144(15) 0.11940(17) 0.0258(5) Uani 1 1 d . . .
N3 N -0.01550(9) 0.15871(15) 0.12381(17) 0.0250(5) Uani 1 1 d . . .
N4 N 0.05023(9) 0.52453(16) 0.13311(17) 0.0257(5) Uani 1 1 d . . .
N5 N 0.04596(10) 0.79237(16) 0.12945(18) 0.0277(5) Uani 1 1 d . . .
N6 N 0.17916(10) 0.66953(16) 0.12150(18) 0.0285(5) Uani 1 1 d . . .
O1 O 0.12149(9) 0.66071(18) 0.32516(17) 0.0500(6) Uani 1 1 d . . .
O2 O 0.18459(10) 0.53191(16) 0.33822(18) 0.0514(6) Uani 1 1 d . . .
O3 O 0.29148(10) 0.53082(16) 0.34477(19) 0.0504(6) Uani 1 1 d . . .
H3 H 0.2557 0.5281 0.3463 0.076 Uiso 1 1 calc R . .
O4 O 0.36015(9) 0.64957(16) 0.36184(19) 0.0490(6) Uani 1 1 d . . .

loop_
_atom_site_aniso_label
_atom_site_aniso_U_11
_atom_site_aniso_U_22
_atom_site_aniso_U_33
_atom_site_aniso_U_23
_atom_site_aniso_U_13
_atom_site_aniso_U_12
Cu1 0.0205(2) 0.0209(2) 0.0515(3) -0.00086(17) 0.00611(15) -0.00101(15)
C1 0.0184(14) 0.0221(14) 0.0281(15) -0.0005(12) 0.0045(11) 0.0011(11)
C2 0.0229(15) 0.0183(14) 0.0281(16) -0.0013(11) 0.0053(11) -0.0002(11)
C3 0.0205(14) 0.0195(14) 0.0287(16) -0.0014(11) 0.0049(11) 0.0013(11)
C4 0.0207(14) 0.0183(13) 0.0269(15) -0.0011(11) 0.0037(11) -0.0009(11)
C5 0.0184(15) 0.0227(15) 0.0431(19) -0.0002(13) 0.0031(12) 0.0019(11)
C6 0.0260(16) 0.0164(14) 0.049(2) -0.0009(13) 0.0055(13) 0.0028(12)
C7 0.0183(15) 0.0234(15) 0.0444(19) -0.0012(13) 0.0068(13) -0.0028(11)
C8 0.0234(15) 0.0202(14) 0.0404(17) 0.0017(13) 0.0081(12) 0.0032(12)
C9 0.0219(14) 0.0173(13) 0.0258(15) 0.0008(11) 0.0049(11) 0.0019(11)
C10 0.0201(14) 0.0179(13) 0.0398(18) 0.0002(12) 0.0056(12) -0.0032(11)
C11 0.0179(14) 0.0243(14) 0.0467(19) 0.0031(13) 0.0072(13) 0.0011(12)
C12 0.0186(15) 0.0211(14) 0.058(2) -0.0019(14) 0.0075(13) -0.0011(12)
C13 0.0247(16) 0.0171(14) 0.074(2) -0.0006(15) 0.0103(15) -0.0029(12)
C14 0.0198(14) 0.0250(14) 0.0315(16) 0.0034(13) 0.0054(11) 0.0007(12)
C15 0.0237(16) 0.0209(15) 0.052(2) -0.0037(13) 0.0051(14) -0.0022(12)
C16 0.0240(15) 0.0315(16) 0.051(2) -0.0133(14) 0.0110(14) -0.0039(13)
C17 0.0259(16) 0.0350(17) 0.048(2) -0.0119(15) 0.0069(14) -0.0096(13)
C18 0.0216(15) 0.0281(16) 0.056(2) -0.0053(14) 0.0080(14) 0.0034(13)
C19 0.0247(17) 0.0425(19) 0.0347(18) -0.0013(14) 0.0069(13) -0.0079(14)
C20 0.0226(15) 0.0281(15) 0.0314(17) 0.0028(12) 0.0002(12) -0.0020(12)
C21 0.0152(14) 0.0336(16) 0.0391(18) 0.0012(13) 0.0023(12) -0.0008(12)
C22 0.0207(15) 0.0282(15) 0.0321(16) 0.0024(12) 0.0026(12) 0.0017(12)
C23 0.0249(16) 0.0304(16) 0.0411(19) 0.0032(14) 0.0013(13) 0.0065(13)
N1 0.0210(12) 0.0197(12) 0.0361(14) -0.0003(10) 0.0060(10) -0.0003(9)
N2 0.0192(12) 0.0192(12) 0.0393(15) -0.0001(10) 0.0057(10) 0.0013(9)
N3 0.0213(12) 0.0166(11) 0.0371(14) 0.0011(10) 0.0051(10) 0.0000(10)
N4 0.0210(12) 0.0214(12) 0.0341(14) -0.0010(10) 0.0034(10) -0.0019(10)
N5 0.0235(13) 0.0185(12) 0.0416(15) 0.0021(10) 0.0070(10) 0.0013(10)
N6 0.0196(12) 0.0271(13) 0.0390(14) 0.0003(11) 0.0056(10) -0.0020(10)
O1 0.0198(11) 0.0772(17) 0.0500(15) -0.0188(12) -0.0021(10) 0.0011(11)
O2 0.0445(14) 0.0363(13) 0.0672(17) -0.0092(12) -0.0071(12) -0.0060(11)
O3 0.0411(14) 0.0396(13) 0.0718(18) -0.0113(12) 0.0131(13) -0.0015(11)
O4 0.0293(12) 0.0453(14) 0.0755(18) -0.0090(12) 0.0176(11) 0.0034(11)

loop_
_atom_type_symbol
_atom_type_description
_atom_type_scat_dispersion_real
_atom_type_scat_dispersion_imag
_atom_type_scat_source
C C 0.0033 0.0016 'International Tables Vol C Tables 4.2.6.8 and 6.1.1.4'
H H 0.0000 0.0000 'International Tables Vol C Tables 4.2.6.8 and 6.1.1.4'
N N 0.0061 0.0033 'International Tables Vol C Tables 4.2.6.8 and 6.1.1.4'
O O 0.0106 0.0060 'International Tables Vol C Tables 4.2.6.8 and 6.1.1.4'
Cu Cu 0.3201 1.2651 'International Tables Vol C Tables 4.2.6.8 and 6.1.1.4'

loop_
_geom_angle_atom_site_label_1
_geom_angle_atom_site_label_2
_geom_angle_atom_site_label_3
_geom_angle
_geom_angle_site_symmetry_1
_geom_angle_site_symmetry_3
_geom_angle_publ_flag
N4 Cu1 N5 120.77(9) . . ?
N4 Cu1 N6 119.59(8) . . ?
N5 Cu1 N6 115.01(9) . . ?
N4 Cu1 O1 98.27(9) . . ?
N5 Cu1 O1 99.40(9) . . ?
N6 Cu1 O1 93.75(8) . . ?
N1 C1 N2 125.2(2) . . ?
N1 C1 C14 118.0(2) . . ?
N2 C1 C14 116.8(2) . . ?
N2 C2 N3 125.3(2) . . ?
N2 C2 C4 117.4(2) . . ?
N3 C2 C4 117.3(2) . . ?
N3 C3 N1 125.3(2) . . ?
N3 C3 C9 116.7(2) . . ?
N1 C3 C9 118.0(2) . . ?
C5 C4 C8 117.7(2) . . ?
C5 C4 C2 120.4(2) . . ?
C8 C4 C2 121.9(2) . . ?
C6 C5 C4 119.3(2) . . ?
C6 C5 H5 120.4 . . ?
C4 C5 H5 120.4 . . ?
N4 C6 C5 123.9(2) . . ?
N4 C6 H6 118.0 . . ?
C5 C6 H6 118.0 . . ?
N4 C7 C8 123.7(2) . . ?
N4 C7 H7 118.1 . . ?
C8 C7 H7 118.1 . . ?
C7 C8 C4 119.0(2) . . ?
C7 C8 H8 120.5 . . ?
C4 C8 H8 120.5 . . ?
C12 C9 C10 118.1(2) . . ?
C12 C9 C3 121.3(2) . . ?
C10 C9 C3 120.7(2) . . ?
C11 C10 C9 118.9(2) . . ?
C11 C10 H10 120.5 . . ?
C9 C10 H10 120.5 . . ?
N5 C11 C10 124.3(2) 1_545 . ?
N5 C11 H11 117.9 1_545 . ?
C10 C11 H11 117.9 . . ?
C13 C12 C9 118.8(2) . . ?
C13 C12 H12 120.6 . . ?
C9 C12 H12 120.6 . . ?
N5 C13 C12 124.6(3) 1_545 . ?
N5 C13 H13 117.7 1_545 . ?
C12 C13 H13 117.7 . . ?
C16 C14 C15 117.8(2) . . ?
C16 C14 C1 121.7(2) . . ?
C15 C14 C1 120.4(2) . . ?
C18 C15 C14 118.6(3) 3_445 . ?
C18 C15 H15 120.7 3_445 . ?
C14 C15 H15 120.7 . . ?
C17 C16 C14 119.4(3) 3_445 . ?
C17 C16 H16 120.3 3_445 . ?
C14 C16 H16 120.3 . . ?
N6 C17 C16 123.8(3) . 3 ?
N6 C17 H17 118.1 . . ?
C16 C17 H17 118.1 3 . ?
N6 C18 C15 124.4(3) . 3 ?
N6 C18 H18 117.8 . . ?
C15 C18 H18 117.8 3 . ?
O1 C19 O2 124.6(3) . . ?
O1 C19 C20 116.9(3) . . ?
O2 C19 C20 118.5(3) . . ?
C21 C20 C22 118.2(2) . . ?
C21 C20 C19 116.1(2) . . ?
C22 C20 C19 125.7(3) . . ?
C20 C21 C22 123.6(3) . 7_566 ?
C20 C21 H21 118.2 . . ?
C22 C21 H21 118.2 7_566 . ?
C21 C22 C20 118.2(2) 7_566 . ?
C21 C22 C23 114.7(2) 7_566 . ?
C20 C22 C23 127.1(3) . . ?
O4 C23 O3 121.4(3) . . ?
O4 C23 C22 119.2(3) . . ?
O3 C23 C22 119.3(3) . . ?
C1 N1 C3 114.6(2) . . ?
C2 N2 C1 114.9(2) . . ?
C3 N3 C2 114.6(2) . . ?
C7 N4 C6 116.3(2) . . ?
C7 N4 Cu1 123.93(17) . . ?
C6 N4 Cu1 119.62(17) . . ?
C11 N5 C13 115.3(2) 1_565 1_565 ?
C11 N5 Cu1 121.25(17) 1_565 . ?
C13 N5 Cu1 123.22(18) 1_565 . ?
C18 N6 C17 115.7(2) . . ?
C18 N6 Cu1 122.11(18) . . ?
C17 N6 Cu1 121.58(18) . . ?
C19 O1 Cu1 116.17(19) . . ?
C23 O3 H3 109.5 . . ?

loop_
_geom_bond_atom_site_label_1
_geom_bond_atom_site_label_2
_geom_bond_distance
_geom_bond_site_symmetry_2
_geom_bond_publ_flag
Cu1 N4 2.027(2) . ?
Cu1 N5 2.041(2) . ?
Cu1 N6 2.058(2) . ?
Cu1 O1 2.350(2) . ?
C1 N1 1.334(3) . ?
C1 N2 1.337(3) . ?
C1 C14 1.485(3) . ?
C2 N2 1.330(3) . ?
C2 N3 1.337(3) . ?
C2 C4 1.485(3) . ?
C3 N3 1.336(3) . ?
C3 N1 1.338(3) . ?
C3 C9 1.487(3) . ?
C4 C5 1.383(3) . ?
C4 C8 1.391(4) . ?
C5 C6 1.375(4) . ?
C5 H5 0.9300 . ?
C6 N4 1.341(3) . ?
C6 H6 0.9300 . ?
C7 N4 1.340(3) . ?
C7 C8 1.380(3) . ?
C7 H7 0.9300 . ?
C8 H8 0.9300 . ?
C9 C12 1.378(4) . ?
C9 C10 1.384(3) . ?
C10 C11 1.377(4) . ?
C10 H10 0.9300 . ?
C11 N5 1.342(3) 1_545 ?
C11 H11 0.9300 . ?
C12 C13 1.376(4) . ?
C12 H12 0.9300 . ?
C13 N5 1.342(3) 1_545 ?
C13 H13 0.9300 . ?
C14 C16 1.376(4) . ?
C14 C15 1.381(4) . ?
C15 C18 1.378(4) 3_445 ?
C15 H15 0.9300 . ?
C16 C17 1.376(4) 3_445 ?
C16 H16 0.9300 . ?
C17 N6 1.338(3) . ?
C17 C16 1.376(4) 3 ?
C17 H17 0.9300 . ?
C18 N6 1.337(3) . ?
C18 C15 1.378(4) 3 ?
C18 H18 0.9300 . ?
C19 O1 1.230(3) . ?
C19 O2 1.269(4) . ?
C19 C20 1.523(4) . ?
C20 C21 1.382(4) . ?
C20 C22 1.408(4) . ?
C21 C22 1.391(4) 7_566 ?
C21 H21 0.9300 . ?
C22 C21 1.391(4) 7_566 ?
C22 C23 1.509(4) . ?
C23 O4 1.216(3) . ?
C23 O3 1.302(3) . ?
N5 C11 1.342(3) 1_565 ?
N5 C13 1.342(3) 1_565 ?
O3 H3 0.8200 . ?
